data_7231854
loop_
_publ_author_name
'Zhang, Jiaozhen'
'Wang, Yongjie'
'Zhu, Rongxiu'
'Li, Yi'
'Li, Yuelan'
'Qiao, Yanan'
'Zhou, Jinchuan'
'Lou, Hongxiang'

_publ_section_title
;
 Cyperane and eudesmane-type sesquiterpenoids from Chinese liverwort and
 their anti-diabetic nephropathy potential
;
_journal_issue 68
_journal_name_full 'RSC Advances'
_journal_page_first 39091
_journal_paper_doi 10.1039/C8RA08125E
_journal_volume 8
_journal_year 2018
_chemical_formula_sum 'C30 H52 O6'
_chemical_formula_weight 508.71
_space_group_crystal_system monoclinic
_space_group_IT_number 4
_space_group_name_Hall 'P 2yb'
_space_group_name_H-M_alt 'P 1 21 1'
_symmetry_space_group_name_Hall 'P 2yb'
_symmetry_space_group_name_H-M 'P 1 21 1'
_atom_sites_solution_hydrogens geom
_audit_creation_method SHELXL-2014/7
_audit_update_record
;
2018-08-21 deposited with the CCDC.
2018-11-12 downloaded from the CCDC.
;
_cell_angle_alpha 90
_cell_angle_beta 90.025(2)
_cell_angle_gamma 90
_cell_formula_units_Z 2
_cell_length_a 10.0560(4)
_cell_length_b 8.2456(4)
_cell_length_c 17.0806(8)
_cell_measurement_reflns_used 3781
_cell_measurement_temperature 296(2)
_cell_measurement_theta_max 68.02
_cell_measurement_theta_min 5.10
_cell_volume 1416.28(11)
_computing_structure_refinement 'SHELXL-2014/7 (Sheldrick, 2014)'
_diffrn_ambient_temperature 296(2)
_diffrn_measured_fraction_theta_full 0.975
_diffrn_measured_fraction_theta_max 0.975
_diffrn_measurement_device_type 'Bruker APEX-II CCD'
_diffrn_radiation_type CuK\a
_diffrn_radiation_wavelength 1.54178
_diffrn_reflns_av_R_equivalents 0.0857
_diffrn_reflns_av_unetI/netI 0.1149
_diffrn_reflns_Laue_measured_fraction_full 0.975
_diffrn_reflns_Laue_measured_fraction_max 0.975
_diffrn_reflns_limit_h_max 11
_diffrn_reflns_limit_h_min -11
_diffrn_reflns_limit_k_max 9
_diffrn_reflns_limit_k_min -9
_diffrn_reflns_limit_l_max 19
_diffrn_reflns_limit_l_min -20
_diffrn_reflns_number 7730
_diffrn_reflns_point_group_measured_fraction_full 0.884
_diffrn_reflns_point_group_measured_fraction_max 0.883
_diffrn_reflns_theta_full 66.588
_diffrn_reflns_theta_max 66.588
_diffrn_reflns_theta_min 2.587
_exptl_absorpt_coefficient_mu 0.643
_exptl_absorpt_correction_type multi-scan
_exptl_crystal_colour colorless
_exptl_crystal_density_diffrn 1.193
_exptl_crystal_description block
_exptl_crystal_F_000 560
_exptl_crystal_size_max 0.25
_exptl_crystal_size_mid 0.20
_exptl_crystal_size_min 0.10
_exptl_transmission_factor_max 0.7538
_exptl_transmission_factor_min 0.2339
_refine_diff_density_max 0.576
_refine_diff_density_min -0.662
_refine_diff_density_rms 0.158
_refine_ls_abs_structure_details
;
 Flack x determined using 980 quotients [(I+)-(I-)]/[(I+)+(I-)]
 (Parsons, Flack and Wagner, Acta Cryst. B69 (2013) 249-259).
;
_refine_ls_abs_structure_Flack 0.0(4)
_refine_ls_extinction_method none
_refine_ls_goodness_of_fit_ref 1.243
_refine_ls_hydrogen_treatment constr
_refine_ls_matrix_type full
_refine_ls_number_parameters 339
_refine_ls_number_reflns 4420
_refine_ls_number_restraints 1
_refine_ls_restrained_S_all 1.243
_refine_ls_R_factor_all 0.1536
_refine_ls_R_factor_gt 0.1302
_refine_ls_shift/su_max 0.000
_refine_ls_shift/su_mean 0.000
_refine_ls_structure_factor_coef Fsqd
_refine_ls_weighting_details 'w=1/[\s^2^(Fo^2^)+(0.2000P)^2^] where P=(Fo^2^+2Fc^2^)/3'
_refine_ls_weighting_scheme calc
_refine_ls_wR_factor_gt 0.3005
_refine_ls_wR_factor_ref 0.3291
_reflns_Friedel_coverage 0.684
_reflns_Friedel_fraction_full 0.777
_reflns_Friedel_fraction_max 0.777
_reflns_number_gt 3373
_reflns_number_total 4420
_reflns_threshold_expression 'I > 2\s(I)'
_cod_data_source_file c8ra08125e2.cif
_cod_data_source_block cu_20160712_0m_a_a
_cod_database_code 7231854
_shelx_shelxl_version_number 2014/7
_shelx_space_group_comment
;
The symmetry employed for this shelxl refinement is uniquely defined
by the following loop, which should always be used as a source of
symmetry information in preference to the above space-group names.
They are only intended as comments.
;

loop_
_space_group_symop_operation_xyz
'x, y, z'
'-x, y+1/2, -z'

loop_
_atom_site_label
_atom_site_type_symbol
_atom_site_fract_x
_atom_site_fract_y
_atom_site_fract_z
_atom_site_U_iso_or_equiv
_atom_site_adp_type
_atom_site_occupancy
_atom_site_site_symmetry_order
_atom_site_calc_flag
_atom_site_refinement_flags_posn
_atom_site_refinement_flags_adp
O1 O 0.2800(8) 0.3939(13) 0.9504(5) 0.074(3) Uani 1 1 d . .
H1 H 0.2451 0.4661 0.9246 0.112 Uiso 1 1 calc R U
C1 C 0.3711(10) 0.1414(11) 0.8309(8) 0.057(3) Uani 1 1 d . .
H1A H 0.2769 0.1669 0.8328 0.069 Uiso 1 1 calc R U
H1B H 0.3799 0.0252 0.8238 0.069 Uiso 1 1 calc R U
O2 O 0.6148(5) 0.4979(8) 0.6806(4) 0.0419(15) Uani 1 1 d . .
H2 H 0.6511 0.4239 0.7045 0.063 Uiso 1 1 calc R U
C2 C 0.4343(11) 0.1892(14) 0.9066(7) 0.061(3) Uani 1 1 d . .
H2A H 0.5291 0.1674 0.9043 0.073 Uiso 1 1 calc R U
H2B H 0.3970 0.1250 0.9488 0.073 Uiso 1 1 calc R U
C15 C 0.4475(11) 0.6510(11) 0.8717(6) 0.048(2) Uani 1 1 d . .
H15A H 0.3872 0.6754 0.9136 0.072 Uiso 1 1 calc R U
H15B H 0.4238 0.7132 0.8263 0.072 Uiso 1 1 calc R U
H15C H 0.5365 0.6781 0.8874 0.072 Uiso 1 1 calc R U
C14 C 0.5707(11) 0.1489(10) 0.7408(8) 0.058(3) Uani 1 1 d . .
H14A H 0.5576 0.0345 0.7335 0.087 Uiso 1 1 calc R U
H14B H 0.6310 0.1665 0.7836 0.087 Uiso 1 1 calc R U
H14C H 0.6071 0.1950 0.6939 0.087 Uiso 1 1 calc R U
C13 C 0.3161(10) 0.6013(15) 0.5073(6) 0.055(2) Uani 1 1 d . .
H13A H 0.3400 0.6746 0.4660 0.082 Uiso 1 1 calc R U
H13B H 0.2301 0.6300 0.5274 0.082 Uiso 1 1 calc R U
H13C H 0.3136 0.4925 0.4874 0.082 Uiso 1 1 calc R U
C12 C 0.4371(12) 0.7878(12) 0.5969(7) 0.055(3) Uani 1 1 d . .
H12A H 0.4382 0.8554 0.5512 0.082 Uiso 1 1 calc R U
H12B H 0.5198 0.7991 0.6246 0.082 Uiso 1 1 calc R U
H12C H 0.3651 0.8199 0.6304 0.082 Uiso 1 1 calc R U
C11 C 0.4186(8) 0.6122(10) 0.5727(5) 0.0350(18) Uani 1 1 d . .
H11 H 0.5035 0.5751 0.5510 0.042 Uiso 1 1 calc R U
C10 C 0.4355(8) 0.2305(8) 0.7593(6) 0.0361(19) Uani 1 1 d . .
O003 O 1.1151(5) 0.5055(8) 0.8195(4) 0.0403(15) Uani 1 1 d . .
H003 H 1.1680 0.5109 0.7831 0.060 Uiso 1 1 calc R U
O3 O 0.2623(5) 0.5494(7) 0.6774(4) 0.0346(13) Uani 1 1 d . .
H3 H 0.2006 0.5102 0.6523 0.052 Uiso 1 1 calc R U
C3 C 0.4119(9) 0.3678(13) 0.9232(6) 0.050(2) Uani 1 1 d . .
H3A H 0.4733 0.4004 0.9648 0.059 Uiso 1 1 calc R U
O004 O 0.7614(5) 0.4509(7) 0.8219(4) 0.0336(13) Uani 1 1 d . .
H004 H 0.7028 0.4533 0.8552 0.050 Uiso 1 1 calc R U
C4 C 0.4399(7) 0.4715(9) 0.8526(5) 0.0324(17) Uani 1 1 d . .
C5 C 0.4540(6) 0.4097(8) 0.7794(4) 0.0241(15) Uani 1 1 d . .
O006 O 0.7798(7) 0.6056(14) 0.5488(5) 0.076(3) Uani 1 1 d . .
H006 H 0.7287 0.5997 0.5861 0.114 Uiso 1 1 calc R U
C6 C 0.4860(7) 0.5218(8) 0.7105(4) 0.0257(15) Uani 1 1 d . .
H6 H 0.4799 0.6340 0.7291 0.031 Uiso 1 1 calc R U
C7 C 0.3858(7) 0.5005(8) 0.6434(5) 0.0266(15) Uani 1 1 d . .
C009 C 0.9834(7) 0.4803(8) 0.7892(4) 0.0258(15) Uani 1 1 d . .
H009 H 0.9772 0.3679 0.7710 0.031 Uiso 1 1 calc R U
C9 C 0.3419(9) 0.2157(9) 0.6894(6) 0.042(2) Uani 1 1 d . .
H9A H 0.3403 0.1034 0.6724 0.050 Uiso 1 1 calc R U
H9B H 0.2527 0.2441 0.7061 0.050 Uiso 1 1 calc R U
C8 C 0.3790(9) 0.3209(10) 0.6203(6) 0.040(2) Uani 1 1 d . .
H8A H 0.3136 0.3070 0.5791 0.048 Uiso 1 1 calc R U
H8B H 0.4647 0.2869 0.6001 0.048 Uiso 1 1 calc R U
C00C C 0.9545(6) 0.5912(8) 0.7202(5) 0.0256(15) Uani 1 1 d . .
C00D C 0.9393(7) 0.5286(9) 0.6479(5) 0.0317(17) Uani 1 1 d . .
C00E C 0.8787(9) 0.6796(10) 0.8795(6) 0.039(2) Uani 1 1 d . .
H00A H 0.8125 0.6929 0.9203 0.047 Uiso 1 1 calc R U
H00B H 0.9638 0.7145 0.9004 0.047 Uiso 1 1 calc R U
C00F C 0.9434(10) 0.3499(12) 0.6279(6) 0.049(2) Uani 1 1 d . .
H00C H 0.8903 0.3302 0.5822 0.073 Uiso 1 1 calc R U
H00D H 0.9090 0.2882 0.6711 0.073 Uiso 1 1 calc R U
H00E H 1.0336 0.3180 0.6178 0.073 Uiso 1 1 calc R U
C00G C 0.9116(9) 0.6342(13) 0.5767(6) 0.047(2) Uani 1 1 d . .
H00G H 0.9736 0.6017 0.5353 0.057 Uiso 1 1 calc R U
C00I C 0.8871(7) 0.5013(8) 0.8568(5) 0.0290(16) Uani 1 1 d . .
C00J C 0.8420(9) 0.7853(9) 0.8097(7) 0.047(2) Uani 1 1 d . .
H00F H 0.7528 0.7567 0.7929 0.056 Uiso 1 1 calc R U
H00H H 0.8398 0.8975 0.8268 0.056 Uiso 1 1 calc R U
C00K C 0.9346(8) 0.7725(8) 0.7396(6) 0.039(2) Uani 1 1 d . .
C00M C 0.9189(8) 0.3908(10) 0.9270(5) 0.0361(18) Uani 1 1 d . .
H00M H 1.0044 0.4261 0.9486 0.043 Uiso 1 1 calc R U
C00O C 1.0691(10) 0.8517(11) 0.7585(7) 0.054(3) Uani 1 1 d . .
H00I H 1.0561 0.9650 0.7689 0.081 Uiso 1 1 calc R U
H00J H 1.1279 0.8391 0.7147 0.081 Uiso 1 1 calc R U
H00K H 1.1072 0.8005 0.8037 0.081 Uiso 1 1 calc R U
C00U C 0.9361(10) 0.8127(14) 0.5943(7) 0.062(3) Uani 1 1 d . .
H00L H 1.0311 0.8329 0.5967 0.074 Uiso 1 1 calc R U
H00N H 0.8994 0.8784 0.5525 0.074 Uiso 1 1 calc R U
C00W C 0.8160(10) 0.4012(16) 0.9931(6) 0.058(3) Uani 1 1 d . .
H00O H 0.8373 0.3231 1.0329 0.088 Uiso 1 1 calc R U
H00P H 0.7291 0.3787 0.9725 0.088 Uiso 1 1 calc R U
H00Q H 0.8172 0.5081 1.0153 0.088 Uiso 1 1 calc R U
C00X C 0.9344(11) 0.2115(12) 0.9020(6) 0.053(3) Uani 1 1 d . .
H00R H 0.9495 0.1456 0.9475 0.080 Uiso 1 1 calc R U
H00S H 1.0085 0.2014 0.8669 0.080 Uiso 1 1 calc R U
H00T H 0.8548 0.1761 0.8761 0.080 Uiso 1 1 calc R U
C00Y C 0.8731(10) 0.8598(12) 0.6707(8) 0.058(3) Uani 1 1 d . .
H00U H 0.7788 0.8352 0.6687 0.070 Uiso 1 1 calc R U
H00V H 0.8825 0.9758 0.6781 0.070 Uiso 1 1 calc R U

loop_
_atom_site_aniso_label
_atom_site_aniso_U_11
_atom_site_aniso_U_22
_atom_site_aniso_U_33
_atom_site_aniso_U_23
_atom_site_aniso_U_13
_atom_site_aniso_U_12
O1 0.052(4) 0.126(8) 0.046(4) 0.030(5) 0.025(4) 0.004(4)
C1 0.056(5) 0.034(5) 0.081(8) 0.024(5) -0.003(5) -0.016(4)
O2 0.027(3) 0.059(4) 0.039(4) 0.008(3) 0.009(2) -0.007(2)
C2 0.059(6) 0.063(6) 0.061(7) 0.037(6) -0.003(5) -0.012(5)
C15 0.062(5) 0.044(5) 0.037(5) -0.015(4) 0.008(4) 0.002(4)
C14 0.064(6) 0.021(4) 0.090(8) -0.010(4) -0.006(6) 0.015(4)
C13 0.049(5) 0.080(7) 0.035(5) 0.011(5) -0.004(4) -0.002(5)
C12 0.074(7) 0.044(5) 0.048(6) 0.016(4) 0.008(5) -0.012(4)
C11 0.031(4) 0.042(4) 0.032(4) 0.002(3) 0.011(3) -0.004(3)
C10 0.034(4) 0.016(3) 0.058(6) 0.003(3) 0.008(4) -0.007(3)
O003 0.020(2) 0.064(4) 0.037(3) 0.009(3) 0.009(2) 0.005(2)
O3 0.026(2) 0.039(3) 0.038(3) 0.004(2) 0.016(2) 0.003(2)
C3 0.043(5) 0.075(7) 0.030(5) 0.026(4) 0.007(4) -0.004(4)
O004 0.025(2) 0.039(3) 0.036(3) 0.000(2) 0.004(2) -0.006(2)
C4 0.028(4) 0.039(4) 0.030(4) 0.005(3) 0.013(3) 0.005(3)
C5 0.020(3) 0.019(3) 0.034(4) -0.001(3) 0.011(3) -0.001(2)
O006 0.043(4) 0.140(8) 0.045(4) 0.030(5) -0.004(3) -0.004(5)
C6 0.031(3) 0.019(3) 0.027(4) 0.001(3) 0.010(3) -0.006(2)
C7 0.026(3) 0.026(4) 0.028(4) 0.000(3) 0.007(3) 0.001(2)
C009 0.024(3) 0.022(3) 0.031(4) 0.001(3) 0.003(3) 0.006(2)
C9 0.047(5) 0.017(3) 0.061(6) -0.005(3) -0.004(4) -0.008(3)
C8 0.044(4) 0.031(4) 0.044(5) -0.014(3) 0.007(4) -0.005(3)
C00C 0.020(3) 0.020(3) 0.037(4) 0.002(3) 0.010(3) -0.001(2)
C00D 0.029(4) 0.035(4) 0.031(4) 0.004(3) 0.004(3) -0.002(3)
C00E 0.042(4) 0.035(4) 0.042(5) -0.016(3) 0.019(4) 0.001(3)
C00F 0.057(5) 0.047(5) 0.042(5) -0.017(4) 0.010(4) -0.008(4)
C00G 0.034(4) 0.070(6) 0.037(5) 0.023(4) 0.013(4) 0.006(4)
C00I 0.025(3) 0.026(4) 0.037(4) -0.002(3) 0.005(3) 0.000(2)
C00J 0.050(5) 0.019(3) 0.071(7) 0.000(4) 0.025(5) 0.004(3)
C00K 0.039(4) 0.017(3) 0.063(6) 0.003(3) 0.018(4) 0.009(3)
C00M 0.030(4) 0.042(4) 0.037(5) -0.001(3) 0.009(3) 0.003(3)
C00O 0.055(5) 0.034(4) 0.073(7) -0.016(4) 0.021(5) -0.016(4)
C00U 0.046(5) 0.072(7) 0.068(8) 0.040(6) 0.032(5) 0.014(4)
C00W 0.054(6) 0.081(7) 0.041(6) 0.015(5) 0.016(5) 0.009(5)
C00X 0.069(6) 0.040(5) 0.051(6) 0.018(4) 0.014(5) 0.021(4)
C00Y 0.048(5) 0.043(5) 0.084(8) 0.026(5) 0.018(5) 0.017(4)

loop_
_atom_type_symbol
_atom_type_description
_atom_type_scat_dispersion_real
_atom_type_scat_dispersion_imag
_atom_type_scat_source
C C 0.0181 0.0091 'International Tables Vol C Tables 4.2.6.8 and 6.1.1.4'
H H 0.0000 0.0000 'International Tables Vol C Tables 4.2.6.8 and 6.1.1.4'
O O 0.0492 0.0322 'International Tables Vol C Tables 4.2.6.8 and 6.1.1.4'

loop_
_geom_angle_atom_site_label_1
_geom_angle_atom_site_label_2
_geom_angle_atom_site_label_3
_geom_angle
C3 O1 H1 109.5
C2 C1 C10 112.1(7)
C2 C1 H1A 109.2
C10 C1 H1A 109.2
C2 C1 H1B 109.2
C10 C1 H1B 109.2
H1A C1 H1B 107.9
C6 O2 H2 109.5
C1 C2 C3 110.7(9)
C1 C2 H2A 109.5
C3 C2 H2A 109.5
C1 C2 H2B 109.5
C3 C2 H2B 109.5
H2A C2 H2B 108.1
C4 C15 H15A 109.5
C4 C15 H15B 109.5
H15A C15 H15B 109.5
C4 C15 H15C 109.5
H15A C15 H15C 109.5
H15B C15 H15C 109.5
C10 C14 H14A 109.5
C10 C14 H14B 109.5
H14A C14 H14B 109.5
C10 C14 H14C 109.5
H14A C14 H14C 109.5
H14B C14 H14C 109.5
C11 C13 H13A 109.5
C11 C13 H13B 109.5
H13A C13 H13B 109.5
C11 C13 H13C 109.5
H13A C13 H13C 109.5
H13B C13 H13C 109.5
C11 C12 H12A 109.5
C11 C12 H12B 109.5
H12A C12 H12B 109.5
C11 C12 H12C 109.5
H12A C12 H12C 109.5
H12B C12 H12C 109.5
C12 C11 C13 109.8(8)
C12 C11 C7 112.3(7)
C13 C11 C7 113.0(7)
C12 C11 H11 107.1
C13 C11 H11 107.1
C7 C11 H11 107.1
C9 C10 C5 109.1(7)
C9 C10 C14 110.3(8)
C5 C10 C14 111.0(6)
C9 C10 C1 108.6(7)
C5 C10 C1 109.2(7)
C14 C10 C1 108.6(8)
C009 O003 H003 109.5
C7 O3 H3 109.5
O1 C3 C4 110.6(8)
O1 C3 C2 110.3(9)
C4 C3 C2 112.0(8)
O1 C3 H3A 107.9
C4 C3 H3A 107.9
C2 C3 H3A 107.9
C00I O004 H004 109.5
C5 C4 C3 123.0(8)
C5 C4 C15 124.0(7)
C3 C4 C15 113.0(8)
C4 C5 C10 123.8(7)
C4 C5 C6 120.2(6)
C10 C5 C6 115.9(6)
C00G O006 H006 109.5
O2 C6 C5 112.9(6)
O2 C6 C7 108.4(6)
C5 C6 C7 111.5(5)
O2 C6 H6 107.9
C5 C6 H6 107.9
C7 C6 H6 107.9
O3 C7 C8 109.8(6)
O3 C7 C6 103.6(6)
C8 C7 C6 109.4(6)
O3 C7 C11 109.5(6)
C8 C7 C11 112.4(7)
C6 C7 C11 111.9(6)
O003 C009 C00I 107.4(6)
O003 C009 C00C 111.6(6)
C00I C009 C00C 113.6(5)
O003 C009 H009 108.0
C00I C009 H009 108.0
C00C C009 H009 108.0
C8 C9 C10 114.4(7)
C8 C9 H9A 108.7
C10 C9 H9A 108.7
C8 C9 H9B 108.7
C10 C9 H9B 108.7
H9A C9 H9B 107.6
C9 C8 C7 111.4(7)
C9 C8 H8A 109.4
C7 C8 H8A 109.4
C9 C8 H8B 109.4
C7 C8 H8B 109.4
H8A C8 H8B 108.0
C00D C00C C009 120.1(6)
C00D C00C C00K 123.6(7)
C009 C00C C00K 116.1(7)
C00C C00D C00F 125.2(7)
C00C C00D C00G 122.3(8)
C00F C00D C00G 112.5(8)
C00J C00E C00I 111.5(7)
C00J C00E H00A 109.3
C00I C00E H00A 109.3
C00J C00E H00B 109.3
C00I C00E H00B 109.3
H00A C00E H00B 108.0
C00D C00F H00C 109.5
C00D C00F H00D 109.5
H00C C00F H00D 109.5
C00D C00F H00E 109.5
H00C C00F H00E 109.5
H00D C00F H00E 109.5
O006 C00G C00D 110.0(7)
O006 C00G C00U 112.1(9)
C00D C00G C00U 111.5(9)
O006 C00G H00G 107.7
C00D C00G H00G 107.7
C00U C00G H00G 107.7
O004 C00I C009 102.2(6)
O004 C00I C00E 109.3(6)
C009 C00I C00E 109.9(6)
O004 C00I C00M 109.2(6)
C009 C00I C00M 113.1(6)
C00E C00I C00M 112.5(7)
C00K C00J C00E 115.4(7)
C00K C00J H00F 108.4
C00E C00J H00F 108.4
C00K C00J H00H 108.4
C00E C00J H00H 108.4
H00F C00J H00H 107.5
C00Y C00K C00J 109.2(7)
C00Y C00K C00O 108.7(8)
C00J C00K C00O 110.2(9)
C00Y C00K C00C 110.2(8)
C00J C00K C00C 108.4(6)
C00O C00K C00C 110.0(6)
C00W C00M C00I 113.7(7)
C00W C00M C00X 108.9(8)
C00I C00M C00X 111.8(7)
C00W C00M H00M 107.4
C00I C00M H00M 107.4
C00X C00M H00M 107.4
C00K C00O H00I 109.5
C00K C00O H00J 109.5
H00I C00O H00J 109.5
C00K C00O H00K 109.5
H00I C00O H00K 109.5
H00J C00O H00K 109.5
C00Y C00U C00G 110.7(8)
C00Y C00U H00L 109.5
C00G C00U H00L 109.5
C00Y C00U H00N 109.5
C00G C00U H00N 109.5
H00L C00U H00N 108.1
C00M C00W H00O 109.5
C00M C00W H00P 109.5
H00O C00W H00P 109.5
C00M C00W H00Q 109.5
H00O C00W H00Q 109.5
H00P C00W H00Q 109.5
C00M C00X H00R 109.5
C00M C00X H00S 109.5
H00R C00X H00S 109.5
C00M C00X H00T 109.5
H00R C00X H00T 109.5
H00S C00X H00T 109.5
C00U C00Y C00K 112.4(7)
C00U C00Y H00U 109.1
C00K C00Y H00U 109.1
C00U C00Y H00V 109.1
C00K C00Y H00V 109.1
H00U C00Y H00V 107.9

loop_
_geom_bond_atom_site_label_1
_geom_bond_atom_site_label_2
_geom_bond_distance
O1 C3 1.422(12)
O1 H1 0.8200
C1 C2 1.494(18)
C1 C10 1.567(13)
C1 H1A 0.9700
C1 H1B 0.9700
O2 C6 1.406(9)
O2 H2 0.8200
C2 C3 1.517(17)
C2 H2A 0.9700
C2 H2B 0.9700
C15 C4 1.519(12)
C15 H15A 0.9600
C15 H15B 0.9600
C15 H15C 0.9600
C14 C10 1.549(12)
C14 H14A 0.9600
C14 H14B 0.9600
C14 H14C 0.9600
C13 C11 1.522(14)
C13 H13A 0.9600
C13 H13B 0.9600
C13 H13C 0.9600
C12 C11 1.518(14)
C12 H12A 0.9600
C12 H12B 0.9600
C12 H12C 0.9600
C11 C7 1.555(10)
C11 H11 0.9800
C10 C9 1.526(14)
C10 C5 1.528(9)
O003 C009 1.437(10)
O003 H003 0.8200
O3 C7 1.430(9)
O3 H3 0.8200
C3 C4 1.505(11)
C3 H3A 0.9800
O004 C00I 1.458(10)
O004 H004 0.8200
C4 C5 1.357(11)
C5 C6 1.530(9)
O006 C00G 1.428(13)
O006 H006 0.8200
C6 C7 1.537(11)
C6 H6 0.9800
C7 C8 1.534(10)
C009 C00I 1.516(10)
C009 C00C 1.521(10)
C009 H009 0.9800
C9 C8 1.511(14)
C9 H9A 0.9700
C9 H9B 0.9700
C8 H8A 0.9700
C8 H8B 0.9700
C00C C00D 1.347(11)
C00C C00K 1.544(9)
C00D C00F 1.513(12)
C00D C00G 1.521(11)
C00E C00J 1.522(14)
C00E C00I 1.523(10)
C00E H00A 0.9700
C00E H00B 0.9700
C00F H00C 0.9600
C00F H00D 0.9600
C00F H00E 0.9600
C00G C00U 1.522(17)
C00G H00G 0.9800
C00I C00M 1.540(11)
C00J C00K 1.521(12)
C00J H00F 0.9700
C00J H00H 0.9700
C00K C00Y 1.512(15)
C00K C00O 1.536(13)
C00M C00W 1.534(12)
C00M C00X 1.547(14)
C00M H00M 0.9800
C00O H00I 0.9600
C00O H00J 0.9600
C00O H00K 0.9600
C00U C00Y 1.503(17)
C00U H00L 0.9700
C00U H00N 0.9700
C00W H00O 0.9600
C00W H00P 0.9600
C00W H00Q 0.9600
C00X H00R 0.9600
C00X H00S 0.9600
C00X H00T 0.9600
C00Y H00U 0.9700
C00Y H00V 0.9700
